data_1502269
loop_
_publ_author_name
'Wang, Lu'
'Li, Guijie'
'Liu, Yuanhong'

_publ_section_title
;
 Gold-catalyzed deacylative cycloisomerization reactions of
 3-acylindole/ynes: a new approach for carbazole synthesis.
;
_journal_issue 15
_journal_name_full 'Organic letters'
_journal_page_first 3786
_journal_page_last 3789
_journal_paper_doi 10.1021/ol2012154
_journal_volume 13
_journal_year 2011
_chemical_formula_sum 'C24 H31 N O2'
_chemical_formula_weight 365.50
_chemical_name_systematic
; 
 ? 
;
_space_group_IT_number 2
_symmetry_cell_setting triclinic
_symmetry_space_group_name_Hall '-P 1'
_symmetry_space_group_name_H-M 'P -1'
_atom_sites_solution_hydrogens geom
_atom_sites_solution_primary direct
_atom_sites_solution_secondary difmap
_audit_creation_method SHELXL-97
_cell_angle_alpha 100.810(6)
_cell_angle_beta 92.514(5)
_cell_angle_gamma 108.286(5)
_cell_formula_units_Z 2
_cell_length_a 7.927(2)
_cell_length_b 8.405(2)
_cell_length_c 17.286(5)
_cell_measurement_reflns_used 858
_cell_measurement_temperature 293(2)
_cell_measurement_theta_max 20.89
_cell_measurement_theta_min 2.40
_cell_volume 1067.6(5)
_computing_cell_refinement 'Bruker SMART'
_computing_data_collection 'Bruker SMART'
_computing_data_reduction 'Bruker SHELXTL'
_computing_molecular_graphics 'Bruker SHELXTL'
_computing_publication_material 'Bruker SHELXTL'
_computing_structure_refinement 'SHELXL-97 (Sheldrick, 1997)'
_computing_structure_solution 'SHELXS-97 (Sheldrick, 1990)'
_diffrn_ambient_temperature 293(2)
_diffrn_measured_fraction_theta_full 0.979
_diffrn_measured_fraction_theta_max 0.979
_diffrn_measurement_device_type 'CCD area detector'
_diffrn_measurement_method 'phi and omega scans'
_diffrn_radiation_monochromator graphite
_diffrn_radiation_source 'fine-focus sealed tube'
_diffrn_radiation_type MoK\a
_diffrn_radiation_wavelength 0.71073
_diffrn_reflns_av_R_equivalents 0.0311
_diffrn_reflns_av_sigmaI/netI 0.0778
_diffrn_reflns_limit_h_max 9
_diffrn_reflns_limit_h_min -9
_diffrn_reflns_limit_k_max 10
_diffrn_reflns_limit_k_min -8
_diffrn_reflns_limit_l_max 20
_diffrn_reflns_limit_l_min -19
_diffrn_reflns_number 5533
_diffrn_reflns_theta_full 25.50
_diffrn_reflns_theta_max 25.50
_diffrn_reflns_theta_min 1.21
_exptl_absorpt_coefficient_mu 0.071
_exptl_absorpt_correction_T_max 0.7456
_exptl_absorpt_correction_T_min 0.2547
_exptl_absorpt_correction_type multi-scan
_exptl_absorpt_process_details sadabs
_exptl_crystal_colour colorless
_exptl_crystal_density_diffrn 1.137
_exptl_crystal_density_method 'not measured'
_exptl_crystal_description plate
_exptl_crystal_F_000 396
_exptl_crystal_size_max 0.13
_exptl_crystal_size_mid 0.12
_exptl_crystal_size_min 0.06
_refine_diff_density_max 0.229
_refine_diff_density_min -0.227
_refine_diff_density_rms 0.063
_refine_ls_extinction_method none
_refine_ls_goodness_of_fit_ref 1.053
_refine_ls_hydrogen_treatment constr
_refine_ls_matrix_type full
_refine_ls_number_parameters 249
_refine_ls_number_reflns 3895
_refine_ls_number_restraints 0
_refine_ls_restrained_S_all 1.053
_refine_ls_R_factor_all 0.1316
_refine_ls_R_factor_gt 0.0767
_refine_ls_shift/su_max 0.001
_refine_ls_shift/su_mean 0.000
_refine_ls_structure_factor_coef Fsqd
_refine_ls_weighting_details 'calc w=1/[\s^2^(Fo^2^)+(0.1227P)^2^+0.2256P] where P=(Fo^2^+2Fc^2^)/3'
_refine_ls_weighting_scheme calc
_refine_ls_wR_factor_gt 0.2162
_refine_ls_wR_factor_ref 0.2527
_reflns_number_gt 2203
_reflns_number_total 3895
_reflns_threshold_expression >2sigma(I)
_cod_data_source_file ol2012154_si_005.cif
_cod_data_source_block cd211128
_cod_depositor_comments
;
The following automatic conversions were performed:

'_symmetry_cell_setting' value 'Triclinic' changed to 'triclinic'
according to /home/saulius/struct/CIF-dictionaries/cif_core.dic
dictionary named 'cif_core.dic' version 2.4.1 from 2010-06-29.

Automatic conversion script
Id: cif_fix_values 1715 2011-07-08 13:25:40Z adriana 
;
_cod_original_cell_volume 1067.7(5)
_cod_original_sg_symbol_H-M P-1
_cod_database_code 1502269

loop_
_symmetry_equiv_pos_as_xyz
'x, y, z'
'-x, -y, -z'

loop_
_atom_site_label
_atom_site_type_symbol
_atom_site_fract_x
_atom_site_fract_y
_atom_site_fract_z
_atom_site_U_iso_or_equiv
_atom_site_adp_type
_atom_site_occupancy
_atom_site_symmetry_multiplicity
_atom_site_calc_flag
_atom_site_refinement_flags
N1 N 1.4083(3) 1.1424(4) 0.29320(17) 0.0452(8) Uani 1 1 d .
O1 O 0.8975(3) 1.0932(4) 0.45175(15) 0.0598(8) Uani 1 1 d .
H1 H 0.9711 1.1643 0.4864 0.090 Uiso 1 1 calc R
O2 O 1.1995(4) 1.3422(3) 0.50334(15) 0.0656(8) Uani 1 1 d .
C1 C 1.4168(5) 1.0442(5) 0.2194(2) 0.0459(9) Uani 1 1 d .
C2 C 1.5677(5) 1.0559(6) 0.1776(3) 0.0611(11) Uani 1 1 d .
H2 H 1.6800 1.1325 0.1988 0.073 Uiso 1 1 calc R
C3 C 1.5412(6) 0.9487(6) 0.1038(3) 0.0685(12) Uani 1 1 d .
H3 H 1.6376 0.9540 0.0745 0.082 Uiso 1 1 calc R
C4 C 1.3723(6) 0.8322(6) 0.0724(3) 0.0673(12) Uani 1 1 d .
H4 H 1.3591 0.7620 0.0225 0.081 Uiso 1 1 calc R
C5 C 1.2238(5) 0.8187(5) 0.1139(2) 0.0573(11) Uani 1 1 d .
H5 H 1.1126 0.7403 0.0924 0.069 Uiso 1 1 calc R
C6 C 1.2454(5) 0.9262(5) 0.1891(2) 0.0471(9) Uani 1 1 d .
C7 C 1.1260(4) 0.9525(4) 0.2489(2) 0.0427(9) Uani 1 1 d .
C8 C 0.9444(5) 0.8651(5) 0.2565(2) 0.0459(9) Uani 1 1 d .
C9 C 0.8770(5) 0.9150(5) 0.3265(2) 0.0490(9) Uani 1 1 d .
H9 H 0.7600 0.8557 0.3335 0.059 Uiso 1 1 calc R
C10 C 0.9805(5) 1.0530(5) 0.3874(2) 0.0459(9) Uani 1 1 d .
C11 C 1.1578(4) 1.1516(4) 0.3792(2) 0.0430(9) Uani 1 1 d .
C12 C 1.2301(4) 1.0888(4) 0.3108(2) 0.0422(9) Uani 1 1 d .
C13 C 1.2387(5) 1.3209(5) 0.4339(2) 0.0460(9) Uani 1 1 d .
C14 C 1.3420(5) 1.4762(5) 0.4038(2) 0.0472(9) Uani 1 1 d .
H14A H 1.3578 1.4413 0.3486 0.057 Uiso 1 1 calc R
H14B H 1.4595 1.5273 0.4336 0.057 Uiso 1 1 calc R
C15 C 1.2455(5) 1.6106(5) 0.4116(2) 0.0577(11) Uani 1 1 d .
H15 H 1.2172 1.6326 0.4664 0.069 Uiso 1 1 calc R
C16 C 1.0696(6) 1.5422(7) 0.3575(3) 0.0794(14) Uani 1 1 d .
H16A H 1.0928 1.5129 0.3036 0.119 Uiso 1 1 calc R
H16B H 1.0129 1.6287 0.3625 0.119 Uiso 1 1 calc R
H16C H 0.9923 1.4421 0.3725 0.119 Uiso 1 1 calc R
C17 C 1.3655(7) 1.7802(6) 0.3954(3) 0.0801(14) Uani 1 1 d .
H17A H 1.3915 1.7633 0.3413 0.120 Uiso 1 1 calc R
H17B H 1.4749 1.8201 0.4301 0.120 Uiso 1 1 calc R
H17C H 1.3053 1.8638 0.4046 0.120 Uiso 1 1 calc R
C18 C 1.5676(5) 1.2310(5) 0.3506(2) 0.0589(11) Uani 1 1 d .
H18A H 1.5352 1.2279 0.4033 0.088 Uiso 1 1 calc R
H18B H 1.6163 1.3480 0.3455 0.088 Uiso 1 1 calc R
H18C H 1.6553 1.1749 0.3405 0.088 Uiso 1 1 calc R
C19 C 0.8319(5) 0.7183(5) 0.1910(2) 0.0542(10) Uani 1 1 d .
H19A H 0.8911 0.6325 0.1819 0.065 Uiso 1 1 calc R
H19B H 0.8298 0.7613 0.1428 0.065 Uiso 1 1 calc R
C20 C 0.6395(5) 0.6302(5) 0.2048(2) 0.0547(10) Uani 1 1 d .
H20A H 0.5802 0.7156 0.2156 0.066 Uiso 1 1 calc R
H20B H 0.6403 0.5814 0.2514 0.066 Uiso 1 1 calc R
C21 C 0.5315(5) 0.4878(5) 0.1347(2) 0.0570(11) Uani 1 1 d .
H21A H 0.5385 0.5339 0.0871 0.068 Uiso 1 1 calc R
H21B H 0.5844 0.3972 0.1267 0.068 Uiso 1 1 calc R
C22 C 0.3358(5) 0.4121(5) 0.1473(2) 0.0578(11) Uani 1 1 d .
H22A H 0.2866 0.5048 0.1598 0.069 Uiso 1 1 calc R
H22B H 0.3296 0.3592 0.1928 0.069 Uiso 1 1 calc R
C23 C 0.2190(6) 0.2794(6) 0.0769(2) 0.0729(14) Uani 1 1 d .
H23A H 0.2267 0.3310 0.0309 0.088 Uiso 1 1 calc R
H23B H 0.2654 0.1846 0.0652 0.088 Uiso 1 1 calc R
C24 C 0.0259(6) 0.2109(7) 0.0906(3) 0.0920(17) Uani 1 1 d .
H24A H 0.0177 0.1679 0.1385 0.138 Uiso 1 1 calc R
H24B H -0.0378 0.1198 0.0468 0.138 Uiso 1 1 calc R
H24C H -0.0255 0.3011 0.0954 0.138 Uiso 1 1 calc R

loop_
_atom_site_aniso_label
_atom_site_aniso_U_11
_atom_site_aniso_U_22
_atom_site_aniso_U_33
_atom_site_aniso_U_23
_atom_site_aniso_U_13
_atom_site_aniso_U_12
N1 0.0328(16) 0.0483(18) 0.0496(17) 0.0057(14) 0.0036(13) 0.0096(13)
O1 0.0518(16) 0.066(2) 0.0530(16) 0.0015(14) 0.0148(13) 0.0132(14)
O2 0.080(2) 0.0609(18) 0.0424(16) 0.0023(13) 0.0063(13) 0.0096(15)
C1 0.039(2) 0.051(2) 0.051(2) 0.0164(18) 0.0103(16) 0.0150(17)
C2 0.049(2) 0.068(3) 0.070(3) 0.018(2) 0.018(2) 0.021(2)
C3 0.069(3) 0.081(3) 0.067(3) 0.020(3) 0.031(2) 0.036(3)
C4 0.078(3) 0.076(3) 0.051(2) 0.006(2) 0.021(2) 0.031(3)
C5 0.058(2) 0.066(3) 0.045(2) 0.006(2) 0.0099(19) 0.019(2)
C6 0.049(2) 0.049(2) 0.047(2) 0.0125(18) 0.0104(17) 0.0180(18)
C7 0.0374(19) 0.046(2) 0.0435(19) 0.0082(17) 0.0050(15) 0.0121(16)
C8 0.042(2) 0.047(2) 0.048(2) 0.0096(17) 0.0041(17) 0.0136(17)
C9 0.0370(19) 0.052(2) 0.051(2) 0.0053(18) 0.0074(16) 0.0071(17)
C10 0.044(2) 0.053(2) 0.042(2) 0.0085(17) 0.0093(16) 0.0177(17)
C11 0.042(2) 0.044(2) 0.0413(19) 0.0080(16) 0.0020(16) 0.0133(16)
C12 0.0390(19) 0.044(2) 0.044(2) 0.0110(17) 0.0072(15) 0.0123(16)
C13 0.043(2) 0.053(2) 0.037(2) 0.0056(17) -0.0021(15) 0.0124(17)
C14 0.0389(19) 0.050(2) 0.045(2) 0.0001(17) 0.0004(16) 0.0102(17)
C15 0.068(3) 0.051(2) 0.057(2) 0.0098(19) 0.015(2) 0.024(2)
C16 0.058(3) 0.107(4) 0.084(3) 0.028(3) 0.008(2) 0.038(3)
C17 0.091(4) 0.063(3) 0.098(4) 0.029(3) 0.030(3) 0.031(3)
C18 0.039(2) 0.060(3) 0.071(3) 0.008(2) -0.0034(19) 0.0119(18)
C19 0.050(2) 0.055(2) 0.049(2) -0.0003(18) 0.0030(17) 0.0103(18)
C20 0.051(2) 0.050(2) 0.051(2) 0.0045(18) 0.0012(18) 0.0040(18)
C21 0.057(2) 0.051(2) 0.051(2) 0.0035(19) 0.0019(19) 0.0049(19)
C22 0.056(2) 0.050(2) 0.056(2) 0.0064(19) 0.0012(19) 0.0050(19)
C23 0.062(3) 0.075(3) 0.060(3) 0.005(2) -0.004(2) -0.001(2)
C24 0.060(3) 0.103(4) 0.088(3) 0.014(3) -0.011(3) -0.001(3)

loop_
_atom_type_symbol
_atom_type_description
_atom_type_scat_dispersion_real
_atom_type_scat_dispersion_imag
_atom_type_scat_source
C C 0.0033 0.0016 'International Tables Vol C Tables 4.2.6.8 and 6.1.1.4'
H H 0.0000 0.0000 'International Tables Vol C Tables 4.2.6.8 and 6.1.1.4'
O O 0.0106 0.0060 'International Tables Vol C Tables 4.2.6.8 and 6.1.1.4'
N N 0.0061 0.0033 'International Tables Vol C Tables 4.2.6.8 and 6.1.1.4'

loop_
_geom_angle_atom_site_label_1
_geom_angle_atom_site_label_2
_geom_angle_atom_site_label_3
_geom_angle
C1 N1 C12 108.0(3)
C1 N1 C18 121.8(3)
C12 N1 C18 126.2(3)
C10 O1 H1 109.5
N1 C1 C2 127.7(3)
N1 C1 C6 109.8(3)
C2 C1 C6 122.4(4)
C3 C2 C1 117.1(4)
C3 C2 H2 121.5
C1 C2 H2 121.5
C2 C3 C4 121.4(4)
C2 C3 H3 119.3
C4 C3 H3 119.3
C5 C4 C3 121.6(4)
C5 C4 H4 119.2
C3 C4 H4 119.2
C4 C5 C6 118.6(4)
C4 C5 H5 120.7
C6 C5 H5 120.7
C5 C6 C1 118.8(3)
C5 C6 C7 134.9(3)
C1 C6 C7 106.2(3)
C12 C7 C8 119.7(3)
C12 C7 C6 106.9(3)
C8 C7 C6 133.2(3)
C9 C8 C7 117.8(3)
C9 C8 C19 121.8(3)
C7 C8 C19 120.3(3)
C8 C9 C10 122.0(3)
C8 C9 H9 119.0
C10 C9 H9 119.0
O1 C10 C9 116.5(3)
O1 C10 C11 121.8(3)
C9 C10 C11 121.6(3)
C10 C11 C12 115.4(3)
C10 C11 C13 118.1(3)
C12 C11 C13 125.8(3)
N1 C12 C7 109.0(3)
N1 C12 C11 128.1(3)
C7 C12 C11 122.8(3)
O2 C13 C11 119.8(3)
O2 C13 C14 118.3(3)
C11 C13 C14 121.0(3)
C13 C14 C15 111.7(3)
C13 C14 H14A 109.3
C15 C14 H14A 109.3
C13 C14 H14B 109.3
C15 C14 H14B 109.3
H14A C14 H14B 108.0
C16 C15 C17 111.3(4)
C16 C15 C14 110.9(3)
C17 C15 C14 111.4(3)
C16 C15 H15 107.7
C17 C15 H15 107.7
C14 C15 H15 107.7
C15 C16 H16A 109.5
C15 C16 H16B 109.5
H16A C16 H16B 109.5
C15 C16 H16C 109.5
H16A C16 H16C 109.5
H16B C16 H16C 109.5
C15 C17 H17A 109.5
C15 C17 H17B 109.5
H17A C17 H17B 109.5
C15 C17 H17C 109.5
H17A C17 H17C 109.5
H17B C17 H17C 109.5
N1 C18 H18A 109.5
N1 C18 H18B 109.5
H18A C18 H18B 109.5
N1 C18 H18C 109.5
H18A C18 H18C 109.5
H18B C18 H18C 109.5
C8 C19 C20 116.7(3)
C8 C19 H19A 108.1
C20 C19 H19A 108.1
C8 C19 H19B 108.1
C20 C19 H19B 108.1
H19A C19 H19B 107.3
C19 C20 C21 113.8(3)
C19 C20 H20A 108.8
C21 C20 H20A 108.8
C19 C20 H20B 108.8
C21 C20 H20B 108.8
H20A C20 H20B 107.7
C22 C21 C20 112.7(3)
C22 C21 H21A 109.1
C20 C21 H21A 109.1
C22 C21 H21B 109.1
C20 C21 H21B 109.1
H21A C21 H21B 107.8
C21 C22 C23 114.9(3)
C21 C22 H22A 108.5
C23 C22 H22A 108.5
C21 C22 H22B 108.5
C23 C22 H22B 108.5
H22A C22 H22B 107.5
C24 C23 C22 113.4(4)
C24 C23 H23A 108.9
C22 C23 H23A 108.9
C24 C23 H23B 108.9
C22 C23 H23B 108.9
H23A C23 H23B 107.7
C23 C24 H24A 109.5
C23 C24 H24B 109.5
H24A C24 H24B 109.5
C23 C24 H24C 109.5
H24A C24 H24C 109.5
H24B C24 H24C 109.5

loop_
_geom_bond_atom_site_label_1
_geom_bond_atom_site_label_2
_geom_bond_distance
N1 C1 1.400(5)
N1 C12 1.408(4)
N1 C18 1.468(4)
O1 C10 1.360(4)
O1 H1 0.8200
O2 C13 1.247(4)
C1 C2 1.411(5)
C1 C6 1.414(5)
C2 C3 1.382(6)
C2 H2 0.9300
C3 C4 1.400(6)
C3 H3 0.9300
C4 C5 1.392(6)
C4 H4 0.9300
C5 C6 1.407(5)
C5 H5 0.9300
C6 C7 1.464(5)
C7 C12 1.417(5)
C7 C8 1.421(5)
C8 C9 1.391(5)
C8 C19 1.515(5)
C9 C10 1.413(5)
C9 H9 0.9300
C10 C11 1.418(5)
C11 C12 1.421(5)
C11 C13 1.483(5)
C13 C14 1.506(5)
C14 C15 1.541(5)
C14 H14A 0.9700
C14 H14B 0.9700
C15 C16 1.526(6)
C15 C17 1.530(5)
C15 H15 0.9800
C16 H16A 0.9600
C16 H16B 0.9600
C16 H16C 0.9600
C17 H17A 0.9600
C17 H17B 0.9600
C17 H17C 0.9600
C18 H18A 0.9600
C18 H18B 0.9600
C18 H18C 0.9600
C19 C20 1.524(5)
C19 H19A 0.9700
C19 H19B 0.9700
C20 C21 1.535(5)
C20 H20A 0.9700
C20 H20B 0.9700
C21 C22 1.524(5)
C21 H21A 0.9700
C21 H21B 0.9700
C22 C23 1.525(5)
C22 H22A 0.9700
C22 H22B 0.9700
C23 C24 1.504(6)
C23 H23A 0.9700
C23 H23B 0.9700
C24 H24A 0.9600
C24 H24B 0.9600
C24 H24C 0.9600

loop_
_geom_hbond_atom_site_label_D
_geom_hbond_atom_site_label_H
_geom_hbond_atom_site_label_A
_geom_hbond_distance_DH
_geom_hbond_distance_HA
_geom_hbond_distance_DA
_geom_hbond_angle_DHA
O1 H1 O2 0.82 1.92 2.622(4) 142.9
